data_4116008
loop_
_publ_author_name
'W. Robert Scheidt'
'Hugues F. Duval'
'Teresa J. Neal'
'Mary K. Ellison'

_publ_section_title
;
 Intrinsic Structural Distortions in Five-Coordinate (Nitrosyl)iron(II)
 Porphyrinate Derivatives
;
_journal_name_full 'Journal of the American Chemical Society'
_journal_page_first 4651
_journal_page_last 4659
_journal_paper_doi 10.1021/ja993995y
_journal_volume 122
_journal_year 2000
_chemical_formula_sum 'C44 H24 Br4 Fe N5 O'
_chemical_formula_weight 1014.17
_chemical_name_common '[FE(II)(TPPBr4)(NO)]'
_chemical_name_systematic
;
Nitrosyl-iron(II)-2,3,12,13-tetrabromo-5,10,15,20-tetraphenylporphyrin
;
_space_group_IT_number 15
_symmetry_cell_setting monoclinic
_symmetry_space_group_name_Hall '-I 2ya'
_symmetry_space_group_name_H-M 'I 1 2/a 1'
_atom_sites_solution_hydrogens geom
_atom_sites_solution_primary direct
_atom_sites_solution_secondary difmap
_audit_creation_method SHELXL-97
_cell_angle_alpha 90.00
_cell_angle_beta 90.78(3)
_cell_angle_gamma 90.00
_cell_formula_units_Z 4
_cell_length_a 17.623(4)
_cell_length_b 10.522(2)
_cell_length_c 19.457(4)
_cell_measurement_reflns_used 250
_cell_measurement_temperature 295(2)
_cell_measurement_theta_max 20.5
_cell_measurement_theta_min -20,5
_cell_volume 3607.6(13)
_computing_cell_refinement MADNES
_computing_data_collection MADNES
_computing_data_reduction 'MADNES (MESSERSCHMITT & PFLUGRATH, 1987)'
_computing_molecular_graphics 'ORTEPIII (BURNETT, JOHNSON, 1996)'
_computing_publication_material SHELXL-97
_computing_structure_refinement 'SHELXL-97 (Sheldrick, 1997)'
_computing_structure_solution 'SHELXS-97 (Sheldrick, 1990)'
_diffrn_ambient_temperature 295(2)
_diffrn_measured_fraction_theta_full 0.418
_diffrn_measured_fraction_theta_max 0.418
_diffrn_measurement_device_type 'NONIUS FAST AREA DETECTOR'
_diffrn_measurement_method 'ELLIPSOID-MASK FITTING'
_diffrn_radiation_monochromator graphite
_diffrn_radiation_source 'ROTATING ANODE'
_diffrn_radiation_type MoK\a
_diffrn_radiation_wavelength 0.71073
_diffrn_reflns_av_R_equivalents 0.1056
_diffrn_reflns_av_sigmaI/netI 0.0757
_diffrn_reflns_limit_h_max 24
_diffrn_reflns_limit_h_min -17
_diffrn_reflns_limit_k_max 5
_diffrn_reflns_limit_k_min -14
_diffrn_reflns_limit_l_max 27
_diffrn_reflns_limit_l_min -27
_diffrn_reflns_number 10550
_diffrn_reflns_theta_full 30.47
_diffrn_reflns_theta_max 30.47
_diffrn_reflns_theta_min 2.20
_exptl_absorpt_coefficient_mu 4.894
_exptl_absorpt_correction_T_max 0.17
_exptl_absorpt_correction_T_min 0.50
_exptl_absorpt_correction_type DIFFAST
_exptl_crystal_colour BLUE
_exptl_crystal_density_diffrn 1.867
_exptl_crystal_density_meas ?
_exptl_crystal_description PRISM
_exptl_crystal_F_000 1988
_exptl_crystal_size_max 0.23
_exptl_crystal_size_mid 0.23
_exptl_crystal_size_min 0.16
_refine_diff_density_max 0.893
_refine_diff_density_min
;
-1.512 NEAREST ATOM IS BR1 AT 0.73 \%A
;
_refine_diff_density_rms 0.188
_refine_ls_extinction_coef SHELXL
_refine_ls_extinction_method none
_refine_ls_goodness_of_fit_ref 1.054
_refine_ls_hydrogen_treatment mixed
_refine_ls_matrix_type full
_refine_ls_number_parameters 254
_refine_ls_number_reflns 4817
_refine_ls_number_restraints 0
_refine_ls_restrained_S_all 1.054
_refine_ls_R_factor_all 0.1474
_refine_ls_R_factor_gt 0.0982
_refine_ls_shift/su_max 0.000
_refine_ls_shift/su_mean 0.000
_refine_ls_structure_factor_coef Fsqd
_refine_ls_weighting_details 'w=1/[\s^2^(Fo^2^)+(0.1912P)^2^+0.8899P] where P=(Fo^2^+2Fc^2^)/3'
_refine_ls_weighting_scheme calc
_refine_ls_wR_factor_gt 0.2538
_refine_ls_wR_factor_ref 0.3373
_reflns_number_gt 2335
_reflns_number_total 4817
_reflns_threshold_expression >2sigma(I)
_cod_data_source_file ja993995y_5.cif
_cod_data_source_block sd:[Fe(TPPBr4)(NO)](B)
_cod_depositor_comments
;
The following automatic conversions were performed:

'_cell_measurement_temperature' value 'AMBIENT TEMPERATURE' was
changed to '295(2)' - the room/ambient temperature average [293;298]
in Kelvins(K) was taken.

'_diffrn_ambient_temperature' value
'AMBIENT TEMPERATURE' was changed to '295(2)' - the room/ambient
temperature average [293;298] in Kelvins(K) was taken.

Automatic conversion script
Id: cif_fix_values 1715 2011-07-08 13:25:40Z adriana 

The following automatic conversions were performed:

'_exptl_crystal_density_meas' value 'NOT MEASURED' was changed to '?'
- the value is perceived as not measured.

Automatic conversion script
Id: cif_fix_values 3008 2015-01-20 13:52:24Z robertas 

The following automatic conversions were performed:

'_refine_ls_weighting_scheme' value 'calc
w=1/[\s^2^(Fo^2^)+(0.1912P)^2^+0.8899P] where P=(Fo^2^+2Fc^2^)/3' was
changed to 'calc'. New tag '_refine_ls_weighting_details' was
created. The value of the new tag was set to
'w=1/[\s^2^(Fo^2^)+(0.1912P)^2^+0.8899P] where P=(Fo^2^+2Fc^2^)/3'.

Automatic conversion script
Id: cif_fix_values 3143 2015-03-26 13:38:13Z robertas 
;
_cod_original_cell_volume 3607.6(12)
_cod_database_code 4116008

loop_
_symmetry_equiv_pos_as_xyz
'x, y, z'
'-x+1/2, y, -z'
'x+1/2, y+1/2, z+1/2'
'-x+1, y+1/2, -z+1/2'
'-x, -y, -z'
'x-1/2, -y, z'
'-x+1/2, -y+1/2, -z+1/2'
'x, -y+1/2, z+1/2'

loop_
_atom_site_label
_atom_site_type_symbol
_atom_site_fract_x
_atom_site_fract_y
_atom_site_fract_z
_atom_site_U_iso_or_equiv
_atom_site_adp_type
_atom_site_occupancy
_atom_site_calc_flag
_atom_site_refinement_flags
Fe Fe 0.2500 0.65648(15) 0.5000 0.0648(4) Uani 1 d S
O O 0.2143(11) 0.9062(15) 0.4898(15) 0.154(9) Uani 0.50 d P
N N 0.2500 0.8172(10) 0.5000 0.074(2) Uani 1 d S
N1 N 0.3137(4) 0.6256(6) 0.4189(3) 0.0674(15) Uani 1 d .
CA1 C 0.2895(5) 0.5781(8) 0.3556(4) 0.0698(18) Uani 1 d .
CB1 C 0.3566(5) 0.5738(9) 0.3133(4) 0.075(2) Uani 1 d .
Br1 Br 0.36594(7) 0.50999(11) 0.22447(5) 0.0952(4) Uani 1 d .
CB2 C 0.4144(5) 0.6293(9) 0.3480(5) 0.076(2) Uani 1 d .
Br2 Br 0.50670(6) 0.66593(12) 0.30771(5) 0.0912(4) Uani 1 d .
CA2 C 0.3898(5) 0.6557(8) 0.4161(4) 0.0690(18) Uani 1 d .
CM1 C 0.4343(5) 0.6931(8) 0.4727(4) 0.0725(19) Uani 1 d .
N2 N 0.1604(4) 0.6345(7) 0.4435(3) 0.0692(16) Uani 1 d .
CA3 C 0.0902(5) 0.6742(8) 0.4617(4) 0.0706(18) Uani 1 d .
CB3 C 0.0413(5) 0.6785(10) 0.4002(5) 0.084(2) Uani 1 d .
HB3 H -0.0095 0.7084 0.3978 0.101 Uiso 1 calc R
CB4 C 0.0811(6) 0.6329(10) 0.3489(5) 0.084(2) Uani 1 d .
HB4 H 0.0632 0.6198 0.3032 0.101 Uiso 1 calc R
CA4 C 0.1554(5) 0.6067(8) 0.3740(4) 0.0721(19) Uani 1 d .
CM2 C 0.2159(5) 0.5644(9) 0.3347(4) 0.074(2) Uani 1 d .
C11 C 0.5109(5) 0.7414(9) 0.4628(5) 0.075(2) Uani 1 d .
C12 C 0.5228(6) 0.8669(9) 0.4482(5) 0.081(2) Uani 1 d .
H12 H 0.4811 0.9236 0.4438 0.098 Uiso 1 calc R
C13 C 0.5965(6) 0.9107(11) 0.4399(5) 0.090(3) Uani 1 d .
H13 H 0.6049 0.9980 0.4299 0.108 Uiso 1 calc R
C14 C 0.6557(6) 0.8319(12) 0.4456(5) 0.091(3) Uani 1 d .
H14 H 0.7054 0.8637 0.4386 0.109 Uiso 1 calc R
C15 C 0.6461(6) 0.7077(12) 0.4612(6) 0.094(3) Uani 1 d .
H15 H 0.6885 0.6522 0.4646 0.113 Uiso 1 calc R
C16 C 0.5743(5) 0.6634(11) 0.4722(6) 0.089(3) Uani 1 d .
H16 H 0.5675 0.5778 0.4864 0.106 Uiso 1 calc R
C21 C 0.1947(5) 0.5089(8) 0.2663(4) 0.0716(19) Uani 1 d .
C22 C 0.1848(5) 0.3813(9) 0.2592(4) 0.0739(19) Uani 1 d .
H22 H 0.1931 0.3261 0.2972 0.089 Uiso 1 calc R
C23 C 0.1627(6) 0.3327(9) 0.1958(5) 0.087(3) Uani 1 d .
H23 H 0.1559 0.2437 0.1903 0.104 Uiso 1 calc R
C24 C 0.1505(6) 0.4126(12) 0.1411(5) 0.093(3) Uani 1 d .
H24 H 0.1355 0.3790 0.0977 0.112 Uiso 1 calc R
C25 C 0.1597(8) 0.5384(13) 0.1491(5) 0.108(4) Uani 1 d .
H25 H 0.1514 0.5935 0.1111 0.129 Uiso 1 calc R
C26 C 0.1808(7) 0.5871(10) 0.2104(5) 0.093(3) Uani 1 d .
H26 H 0.1861 0.6765 0.2153 0.112 Uiso 1 calc R

loop_
_atom_site_aniso_label
_atom_site_aniso_U_11
_atom_site_aniso_U_22
_atom_site_aniso_U_33
_atom_site_aniso_U_23
_atom_site_aniso_U_13
_atom_site_aniso_U_12
Fe 0.0710(9) 0.0586(8) 0.0649(8) 0.000 0.0100(6) 0.000
O 0.135(15) 0.067(8) 0.26(3) 0.004(13) -0.035(17) 0.043(9)
N 0.070(5) 0.069(6) 0.083(6) 0.000 0.017(4) 0.000
N1 0.072(4) 0.064(4) 0.067(3) 0.002(3) 0.012(3) 0.001(3)
CA1 0.087(5) 0.060(4) 0.063(4) 0.002(3) 0.013(3) 0.010(4)
CB1 0.092(5) 0.069(5) 0.065(4) 0.001(4) 0.019(4) 0.004(4)
Br1 0.1082(8) 0.1037(8) 0.0742(6) -0.0115(5) 0.0250(5) -0.0089(6)
CB2 0.088(5) 0.069(5) 0.072(4) 0.008(4) 0.016(4) 0.010(4)
Br2 0.0831(6) 0.1119(9) 0.0791(6) 0.0055(5) 0.0200(4) -0.0002(5)
CA2 0.074(5) 0.062(4) 0.071(4) 0.003(3) 0.017(3) 0.005(3)
CM1 0.072(4) 0.068(5) 0.077(5) -0.001(4) 0.006(3) 0.000(4)
N2 0.079(4) 0.070(4) 0.059(3) -0.008(3) 0.011(3) 0.002(3)
CA3 0.070(4) 0.062(4) 0.080(5) -0.001(4) 0.007(3) -0.010(3)
CB3 0.075(5) 0.096(7) 0.081(5) -0.001(5) 0.003(4) -0.002(5)
CB4 0.091(6) 0.094(6) 0.068(4) 0.001(4) 0.005(4) 0.001(5)
CA4 0.080(5) 0.069(5) 0.068(4) -0.006(4) 0.001(3) -0.005(4)
CM2 0.089(5) 0.067(5) 0.065(4) 0.002(4) 0.011(4) -0.002(4)
C11 0.075(5) 0.074(5) 0.076(5) -0.003(4) 0.010(4) -0.001(4)
C12 0.083(5) 0.076(5) 0.085(5) 0.008(4) 0.019(4) -0.001(4)
C13 0.112(8) 0.085(6) 0.074(5) 0.004(4) 0.008(5) -0.020(6)
C14 0.074(5) 0.116(9) 0.084(6) -0.013(5) 0.014(4) -0.014(6)
C15 0.082(6) 0.096(8) 0.105(7) -0.020(6) 0.001(5) -0.002(5)
C16 0.071(5) 0.095(7) 0.100(6) -0.007(5) 0.010(4) 0.002(5)
C21 0.084(5) 0.066(5) 0.065(4) 0.003(3) 0.004(4) 0.002(4)
C22 0.086(5) 0.066(4) 0.070(4) 0.000(4) 0.012(4) 0.004(4)
C23 0.103(7) 0.069(5) 0.088(6) -0.011(4) 0.008(5) 0.005(5)
C24 0.100(7) 0.113(9) 0.067(5) -0.010(5) 0.002(4) 0.007(6)
C25 0.149(10) 0.101(8) 0.073(5) 0.013(5) -0.007(6) 0.022(8)
C26 0.146(9) 0.066(5) 0.067(4) 0.010(4) 0.004(5) 0.002(6)

loop_
_atom_type_symbol
_atom_type_description
_atom_type_scat_dispersion_real
_atom_type_scat_dispersion_imag
_atom_type_scat_source
C C 0.0033 0.0016 'International Tables Vol C Tables 4.2.6.8 and 6.1.1.4'
H H 0.0000 0.0000 'International Tables Vol C Tables 4.2.6.8 and 6.1.1.4'
N N 0.0061 0.0033 'International Tables Vol C Tables 4.2.6.8 and 6.1.1.4'
O O 0.0106 0.0060 'International Tables Vol C Tables 4.2.6.8 and 6.1.1.4'
Fe Fe 0.3463 0.8444 'International Tables Vol C Tables 4.2.6.8 and 6.1.1.4'
Br Br -0.2901 2.4595 'International Tables Vol C Tables 4.2.6.8 and 6.1.1.4'

loop_
_geom_angle_atom_site_label_1
_geom_angle_atom_site_label_2
_geom_angle_atom_site_label_3
_geom_angle
_geom_angle_site_symmetry_1
_geom_angle_site_symmetry_3
N Fe N2 96.9(2) . 2_556
N Fe N2 96.9(2) . .
N2 Fe N2 166.2(4) 2_556 .
N Fe N1 99.5(2) . .
N2 Fe N1 88.0(3) 2_556 .
N2 Fe N1 89.7(3) . .
N Fe N1 99.5(2) . 2_556
N2 Fe N1 89.7(3) 2_556 2_556
N2 Fe N1 88.0(3) . 2_556
N1 Fe N1 161.1(4) . 2_556
N O O 55.0(10) . 2_556
O N O 70(2) 2_556 .
O N Fe 145.0(10) 2_556 .
O N Fe 145.0(10) . .
CA2 N1 CA1 109.5(7) . .
CA2 N1 Fe 123.8(5) . .
CA1 N1 Fe 126.5(6) . .
CM2 CA1 N1 125.6(7) . .
CM2 CA1 CB1 127.4(8) . .
N1 CA1 CB1 105.8(8) . .
CB2 CB1 CA1 108.5(7) . .
CB2 CB1 Br1 123.1(7) . .
CA1 CB1 Br1 128.4(7) . .
CB1 CB2 CA2 108.3(8) . .
CB1 CB2 Br2 122.6(7) . .
CA2 CB2 Br2 129.1(8) . .
N1 CA2 CM1 124.7(7) . .
N1 CA2 CB2 107.4(8) . .
CM1 CA2 CB2 127.6(8) . .
CA3 CM1 CA2 120.8(8) 2_556 .
CA3 CM1 C11 118.7(8) 2_556 .
CA2 CM1 C11 120.3(8) . .
CA3 N2 CA4 105.9(7) . .
CA3 N2 Fe 123.9(5) . .
CA4 N2 Fe 128.5(6) . .
N2 CA3 CM1 126.1(8) . 2_556
N2 CA3 CB3 108.9(7) . .
CM1 CA3 CB3 124.6(8) 2_556 .
CB4 CB3 CA3 107.1(9) . .
CB3 CB4 CA4 107.9(8) . .
N2 CA4 CM2 124.3(8) . .
N2 CA4 CB4 110.0(8) . .
CM2 CA4 CB4 125.7(8) . .
CA1 CM2 CA4 122.4(8) . .
CA1 CM2 C21 122.1(8) . .
CA4 CM2 C21 115.4(8) . .
C12 C11 C16 118.0(9) . .
C12 C11 CM1 120.6(8) . .
C16 C11 CM1 121.2(9) . .
C11 C12 C13 119.4(10) . .
C14 C13 C12 120.9(10) . .
C13 C14 C15 121.2(10) . .
C14 C15 C16 118.9(11) . .
C15 C16 C11 121.3(11) . .
C22 C21 C26 119.1(9) . .
C22 C21 CM2 120.3(8) . .
C26 C21 CM2 120.5(8) . .
C21 C22 C23 119.2(9) . .
C24 C23 C22 120.2(10) . .
C25 C24 C23 119.8(10) . .
C24 C25 C26 120.7(10) . .
C25 C26 C21 120.9(10) . .

loop_
_geom_bond_atom_site_label_1
_geom_bond_atom_site_label_2
_geom_bond_distance
_geom_bond_site_symmetry_2
Fe N 1.691(11) .
Fe N2 1.926(7) 2_556
Fe N2 1.926(7) .
Fe N1 1.976(6) .
Fe N1 1.976(6) 2_556
O N 1.145(16) .
O O 1.31(4) 2_556
N O 1.144(16) 2_556
N1 CA2 1.379(11) .
N1 CA1 1.390(10) .
CA1 CM2 1.363(12) .
CA1 CB1 1.451(12) .
CB1 CB2 1.347(13) .
CB1 Br1 1.863(8) .
CB2 CA2 1.428(11) .
CB2 Br2 1.856(9) .
CA2 CM1 1.401(12) .
CM1 CA3 1.367(12) 2_556
CM1 C11 1.457(12) .
N2 CA3 1.357(10) .
N2 CA4 1.386(10) .
CA3 CM1 1.367(12) 2_556
CA3 CB3 1.465(12) .
CB3 CB4 1.319(14) .
CB4 CA4 1.418(13) .
CA4 CM2 1.392(12) .
CM2 C21 1.497(11) .
C11 C12 1.367(13) .
C11 C16 1.397(13) .
C12 C13 1.389(14) .
C13 C14 1.337(16) .
C14 C15 1.353(16) .
C15 C16 1.367(14) .
C21 C22 1.361(11) .
C21 C26 1.384(12) .
C22 C23 1.387(13) .
C23 C24 1.371(15) .
C24 C25 1.342(18) .
C25 C26 1.346(14) .
